data_2017807
loop_
_publ_author_name
'Manszewski, Tomasz'
'Pruka\/la, Dorota'
'Pruka\/la, Wies\/law'
'Kubicki, Maciej'

_publ_section_title
;
 Two isomorphous azastilbene derivatives:
 1-(2-chlorobenzyl)-4-[(<i>E</i>)-2-(4-hydroxyphenyl)ethenyl]pyridinium
 chloride and
 1-(2-bromobenzyl)-4-[(<i>E</i>)-2-(4-hydroxyphenyl)ethenyl]pyridinium
 bromide
;
_journal_coeditor_code FG3177
_journal_issue 10
_journal_name_full 'Acta Crystallographica Section C'
_journal_page_first o493
_journal_page_last o495
_journal_paper_doi 10.1107/S0108270110034827
_journal_volume 66
_journal_year 2010
_chemical_formula_iupac 'C20 H17 Br N O + , Br -'
_chemical_formula_moiety 'C20 H17 Br N O + , Br -'
_chemical_formula_sum 'C20 H17 Br2 N O'
_chemical_formula_weight 447.17
_chemical_name_systematic
;
1-(2-bromobenzyl)-4-[(<i>E</i>)-2-(4-hydroxyphenyl)ethenyl]pyridinium
bromide
;
_space_group_IT_number 15
_symmetry_cell_setting monoclinic
_symmetry_space_group_name_Hall '-C 2yc'
_symmetry_space_group_name_H-M 'C 1 2/c 1'
_atom_sites_solution_hydrogens geom
_atom_sites_solution_primary direct
_atom_sites_solution_secondary difmap
_audit_creation_method SHELXL97
_cell_angle_alpha 90.00
_cell_angle_beta 105.793(15)
_cell_angle_gamma 90.00
_cell_formula_units_Z 8
_cell_length_a 26.462(3)
_cell_length_b 9.4974(15)
_cell_length_c 14.813(2)
_cell_measurement_reflns_used 3219
_cell_measurement_temperature 295(2)
_cell_measurement_theta_max 27.9680
_cell_measurement_theta_min 2.2813
_cell_volume 3582.3(9)
_computing_cell_refinement 'CrysAlis Pro (Oxford Diffraction, 2009)'
_computing_data_collection 'CrysAlis Pro (Oxford Diffraction, 2009)'
_computing_data_reduction 'CrysAlis Pro (Oxford Diffraction, 2009)'
_computing_molecular_graphics 'Stereochemical Workstation Operation Manual (Siemens, 1989)'
_computing_publication_material 'SHELXL97 (Sheldrick, 2008)'
_computing_structure_refinement 'SHELXL97 (Sheldrick, 2008)'
_computing_structure_solution 'SIR92 (Altomare <i>et al.</i>, 1993)'
_diffrn_ambient_temperature 295(2)
_diffrn_detector_area_resol_mean 8.1929
_diffrn_measured_fraction_theta_full 0.989
_diffrn_measured_fraction_theta_max 0.987
_diffrn_measurement_device_type 'Oxford Xcalibur Sapphire2, large Be window'
_diffrn_measurement_method \w
_diffrn_radiation_monochromator graphite
_diffrn_radiation_source 'Oxford Enhance (Mo) X-ray Source'
_diffrn_radiation_type MoK\a
_diffrn_radiation_wavelength 0.71073
_diffrn_reflns_av_R_equivalents 0.0213
_diffrn_reflns_av_sigmaI/netI 0.0433
_diffrn_reflns_limit_h_max 32
_diffrn_reflns_limit_h_min -31
_diffrn_reflns_limit_k_max 11
_diffrn_reflns_limit_k_min -11
_diffrn_reflns_limit_l_max 17
_diffrn_reflns_limit_l_min -17
_diffrn_reflns_number 8330
_diffrn_reflns_theta_full 25.00
_diffrn_reflns_theta_max 25.50
_diffrn_reflns_theta_min 2.29
_exptl_absorpt_coefficient_mu 4.532
_exptl_absorpt_correction_T_max 1.00000
_exptl_absorpt_correction_T_min 0.49374
_exptl_absorpt_correction_type multi-scan
_exptl_absorpt_process_details '(CrysAlis Pro; Oxford Diffraction, 2009)'
_exptl_crystal_colour 'pale yellow'
_exptl_crystal_density_diffrn 1.658
_exptl_crystal_density_method 'not measured'
_exptl_crystal_description plate
_exptl_crystal_F_000 1776
_exptl_crystal_size_max 0.15
_exptl_crystal_size_mid 0.1
_exptl_crystal_size_min 0.1
_refine_diff_density_max 0.414
_refine_diff_density_min -0.382
_refine_ls_extinction_method none
_refine_ls_goodness_of_fit_ref 1.049
_refine_ls_hydrogen_treatment constr
_refine_ls_matrix_type full
_refine_ls_number_parameters 218
_refine_ls_number_reflns 3299
_refine_ls_number_restraints 0
_refine_ls_restrained_S_all 1.049
_refine_ls_R_factor_all 0.0631
_refine_ls_R_factor_gt 0.0318
_refine_ls_shift/su_max 0.001
_refine_ls_shift/su_mean 0.000
_refine_ls_structure_factor_coef Fsqd
_refine_ls_weighting_details 'calc w = 1/[\s^2^(Fo^2^)+(0.040P)^2^] where P=(Fo^2^+2Fc^2^)/3'
_refine_ls_weighting_scheme calc
_refine_ls_wR_factor_gt 0.0710
_refine_ls_wR_factor_ref 0.0830
_reflns_number_gt 2046
_reflns_number_total 3299
_reflns_threshold_expression I>2\s(I)
_cod_data_source_file fg3177.cif
_cod_data_source_block II
_cod_original_cell_volume 3582.3(8)
_cod_original_sg_symbol_H-M 'C 2/c'
_cod_database_code 2017807
_cod_database_fobs_code 2017807

loop_
_symmetry_equiv_pos_as_xyz
'x, y, z'
'-x, y, -z+1/2'
'x+1/2, y+1/2, z'
'-x+1/2, y+1/2, -z+1/2'
'-x, -y, -z'
'x, -y, z-1/2'
'-x+1/2, -y+1/2, -z'
'x+1/2, -y+1/2, z-1/2'

loop_
_atom_site_type_symbol
_atom_site_label
_atom_site_fract_x
_atom_site_fract_y
_atom_site_fract_z
_atom_site_U_iso_or_equiv
_atom_site_adp_type
_atom_site_calc_flag
_atom_site_refinement_flags
_atom_site_occupancy
_atom_site_disorder_assembly
_atom_site_disorder_group
C C1 0.41025(14) -0.1957(5) -0.2096(3) 0.0509(10) Uani d . 1 . .
O O1 0.36115(10) -0.2377(3) -0.2576(2) 0.0729(9) Uani d . 1 . .
H H1 0.3411 -0.1701 -0.2654 0.087 Uiso calc R 1 . .
C C2 0.42226(15) -0.0605(5) -0.1916(3) 0.0695(13) Uani d . 1 . .
H H2 0.3967 0.0083 -0.2126 0.083 Uiso calc R 1 . .
C C3 0.47243(15) -0.0223(4) -0.1421(3) 0.0731(14) Uani d . 1 . .
H H3 0.4800 0.0724 -0.1291 0.088 Uiso calc R 1 . .
C C4 0.51150(14) -0.1204(4) -0.1116(2) 0.0481(10) Uani d . 1 . .
C C5 0.49828(15) -0.2592(4) -0.1313(3) 0.0546(10) Uani d . 1 . .
H H5 0.5236 -0.3289 -0.1119 0.066 Uiso calc R 1 . .
C C6 0.44829(16) -0.2957(5) -0.1791(3) 0.0666(12) Uani d . 1 . .
H H6 0.4399 -0.3902 -0.1912 0.080 Uiso calc R 1 . .
C C7 0.56391(14) -0.0726(4) -0.0607(3) 0.0533(10) Uani d . 1 . .
H H7 0.5668 0.0240 -0.0503 0.064 Uiso calc R 1 . .
C C8 0.60728(13) -0.1428(4) -0.0274(2) 0.0464(10) Uani d . 1 . .
H H8 0.6060 -0.2394 -0.0381 0.056 Uiso calc R 1 . .
C C9 0.65720(13) -0.0847(4) 0.0246(2) 0.0410(9) Uani d . 1 . .
C C10 0.66615(14) 0.0588(4) 0.0387(3) 0.0518(10) Uani d . 1 . .
H H10 0.6393 0.1218 0.0121 0.062 Uiso calc R 1 . .
C C11 0.71328(13) 0.1092(5) 0.0906(2) 0.0518(10) Uani d . 1 . .
H H11 0.7182 0.2058 0.0991 0.062 Uiso calc R 1 . .
N N12 0.75244(10) 0.0216(3) 0.12914(19) 0.0414(7) Uani d . 1 . .
C C13 0.74520(14) -0.1168(4) 0.1171(3) 0.0497(10) Uani d . 1 . .
H H13 0.7727 -0.1773 0.1446 0.060 Uiso calc R 1 . .
C C14 0.69905(13) -0.1722(4) 0.0660(2) 0.0473(10) Uani d . 1 . .
H H14 0.6954 -0.2692 0.0587 0.057 Uiso calc R 1 . .
C C15 0.80260(12) 0.0768(5) 0.1889(2) 0.0505(10) Uani d . 1 . .
H H15B 0.8154 0.0140 0.2418 0.061 Uiso calc R 1 . .
H H15A 0.7964 0.1681 0.2133 0.061 Uiso calc R 1 . .
C C16 0.84405(12) 0.0918(3) 0.1376(2) 0.0370(8) Uani d . 1 . .
C C17 0.89346(13) 0.1365(4) 0.1861(2) 0.0415(9) Uani d . 1 . .
Br Br1 0.907886(15) 0.18033(5) 0.31580(3) 0.05851(16) Uani d . 1 . .
C C18 0.93296(15) 0.1512(4) 0.1440(3) 0.0603(12) Uani d . 1 . .
H H18 0.9660 0.1812 0.1785 0.072 Uiso calc R 1 . .
C C19 0.92344(16) 0.1210(5) 0.0493(3) 0.0685(13) Uani d . 1 . .
H H19 0.9502 0.1301 0.0201 0.082 Uiso calc R 1 . .
C C20 0.87485(15) 0.0782(5) -0.0007(3) 0.0579(11) Uani d . 1 . .
H H20 0.8681 0.0597 -0.0646 0.069 Uiso calc R 1 . .
C C21 0.83569(14) 0.0622(4) 0.0434(3) 0.0469(10) Uani d . 1 . .
H H21 0.8028 0.0308 0.0090 0.056 Uiso calc R 1 . .
Br Br2 0.279252(15) 0.01449(5) -0.33589(3) 0.06195(16) Uani d . 1 . .

loop_
_atom_site_aniso_label
_atom_site_aniso_U_11
_atom_site_aniso_U_22
_atom_site_aniso_U_33
_atom_site_aniso_U_12
_atom_site_aniso_U_13
_atom_site_aniso_U_23
C1 0.033(2) 0.060(3) 0.056(2) -0.017(2) 0.0062(17) -0.015(2)
O1 0.0385(15) 0.068(2) 0.099(2) -0.0164(16) -0.0046(15) -0.0138(19)
C2 0.031(2) 0.060(3) 0.104(4) -0.005(2) -0.005(2) -0.010(3)
C3 0.039(2) 0.037(2) 0.125(4) -0.004(2) -0.009(2) -0.021(2)
C4 0.033(2) 0.054(3) 0.052(2) 0.001(2) 0.0035(17) -0.002(2)
C5 0.047(2) 0.040(2) 0.071(3) -0.003(2) 0.007(2) -0.001(2)
C6 0.051(3) 0.048(3) 0.090(3) -0.012(2) 0.001(2) -0.002(2)
C7 0.039(2) 0.040(2) 0.073(3) -0.007(2) 0.0015(19) -0.005(2)
C8 0.036(2) 0.043(2) 0.056(2) -0.0017(19) 0.0055(18) 0.0022(19)
C9 0.0296(19) 0.049(2) 0.046(2) -0.0003(19) 0.0123(16) 0.0058(19)
C10 0.031(2) 0.046(2) 0.070(3) 0.0044(19) 0.0000(19) 0.010(2)
C11 0.037(2) 0.053(3) 0.062(3) 0.001(2) 0.0076(19) 0.007(2)
N12 0.0257(15) 0.052(2) 0.0426(17) -0.0043(16) 0.0031(13) -0.0066(16)
C13 0.035(2) 0.052(3) 0.056(2) 0.005(2) 0.0018(18) 0.000(2)
C14 0.038(2) 0.038(2) 0.060(2) -0.0032(19) 0.0048(18) 0.003(2)
C15 0.0292(19) 0.076(3) 0.040(2) -0.013(2) -0.0027(16) -0.006(2)
C16 0.0313(18) 0.033(2) 0.042(2) 0.0044(17) 0.0037(16) 0.0092(17)
C17 0.037(2) 0.030(2) 0.052(2) 0.0014(17) 0.0032(17) 0.0058(17)
Br1 0.0485(2) 0.0596(3) 0.0565(3) -0.0083(2) -0.00428(18) -0.0053(2)
C18 0.035(2) 0.069(3) 0.073(3) -0.006(2) 0.007(2) 0.010(3)
C19 0.046(3) 0.088(4) 0.079(3) 0.004(3) 0.030(2) 0.010(3)
C20 0.054(3) 0.071(3) 0.051(3) 0.007(2) 0.018(2) -0.002(2)
C21 0.038(2) 0.045(2) 0.053(2) 0.0002(19) 0.0053(19) 0.001(2)
Br2 0.0485(2) 0.0810(3) 0.0526(3) 0.0006(2) 0.00739(19) 0.0012(2)

loop_
_atom_type_symbol
_atom_type_description
_atom_type_scat_dispersion_real
_atom_type_scat_dispersion_imag
_atom_type_scat_source
C C 0.0033 0.0016 'International Tables Vol C Tables 4.2.6.8 and 6.1.1.4'
H H 0.0000 0.0000 'International Tables Vol C Tables 4.2.6.8 and 6.1.1.4'
N N 0.0061 0.0033 'International Tables Vol C Tables 4.2.6.8 and 6.1.1.4'
O O 0.0106 0.0060 'International Tables Vol C Tables 4.2.6.8 and 6.1.1.4'
Cl Cl 0.1484 0.1585 'International Tables Vol C Tables 4.2.6.8 and 6.1.1.4'

loop_
_geom_angle_atom_site_label_1
_geom_angle_atom_site_label_2
_geom_angle_atom_site_label_3
_geom_angle_site_symmetry_1
_geom_angle_site_symmetry_3
_geom_angle
_geom_angle_publ_flag
C2 C1 O1 . . 121.9(4) ?
C2 C1 C6 . . 119.3(3) ?
O1 C1 C6 . . 118.8(4) ?
C1 O1 H1 . . 109.5 ?
C1 C2 C3 . . 120.2(4) ?
C1 C2 H2 . . 119.9 ?
C3 C2 H2 . . 119.9 ?
C4 C3 C2 . . 121.7(4) ?
C4 C3 H3 . . 119.1 ?
C2 C3 H3 . . 119.1 ?
C3 C4 C5 . . 117.1(3) ?
C3 C4 C7 . . 118.9(4) ?
C5 C4 C7 . . 124.0(4) ?
C6 C5 C4 . . 120.6(4) ?
C6 C5 H5 . . 119.7 ?
C4 C5 H5 . . 119.7 ?
C5 C6 C1 . . 121.2(4) ?
C5 C6 H6 . . 119.4 ?
C1 C6 H6 . . 119.4 ?
C8 C7 C4 . . 130.7(4) ?
C8 C7 H7 . . 114.7 ?
C4 C7 H7 . . 114.7 ?
C7 C8 C9 . . 126.1(4) ?
C7 C8 H8 . . 116.9 ?
C9 C8 H8 . . 116.9 ?
C14 C9 C10 . . 116.0(3) ?
C14 C9 C8 . . 120.7(3) ?
C10 C9 C8 . . 123.3(3) ?
C11 C10 C9 . . 121.5(4) ?
C11 C10 H10 . . 119.3 ?
C9 C10 H10 . . 119.3 ?
N12 C11 C10 . . 120.6(4) ?
N12 C11 H11 . . 119.7 ?
C10 C11 H11 . . 119.7 ?
C11 N12 C13 . . 119.5(3) ?
C11 N12 C15 . . 120.2(3) ?
C13 N12 C15 . . 120.2(3) ?
N12 C13 C14 . . 122.2(4) ?
N12 C13 H13 . . 118.9 ?
C14 C13 H13 . . 118.9 ?
C13 C14 C9 . . 120.3(4) ?
C13 C14 H14 . . 119.9 ?
C9 C14 H14 . . 119.9 ?
N12 C15 C16 . . 113.0(3) ?
N12 C15 H15B . . 109.0 ?
C16 C15 H15B . . 109.0 ?
N12 C15 H15A . . 109.0 ?
C16 C15 H15A . . 109.0 ?
H15B C15 H15A . . 107.8 ?
C17 C16 C21 . . 117.3(3) ?
C17 C16 C15 . . 119.0(3) ?
C21 C16 C15 . . 123.7(3) ?
C18 C17 C16 . . 122.0(3) ?
C18 C17 Br1 . . 118.2(3) ?
C16 C17 Br1 . . 119.8(3) ?
C17 C18 C19 . . 119.4(4) ?
C17 C18 H18 . . 120.3 ?
C19 C18 H18 . . 120.3 ?
C20 C19 C18 . . 119.9(4) ?
C20 C19 H19 . . 120.1 ?
C18 C19 H19 . . 120.1 ?
C19 C20 C21 . . 119.8(4) ?
C19 C20 H20 . . 120.1 ?
C21 C20 H20 . . 120.1 ?
C20 C21 C16 . . 121.6(3) ?
C20 C21 H21 . . 119.2 ?
C16 C21 H21 . . 119.2 ?

loop_
_geom_bond_atom_site_label_1
_geom_bond_atom_site_label_2
_geom_bond_site_symmetry_2
_geom_bond_distance
_geom_bond_publ_flag
C1 C2 . 1.332(5) ?
C1 O1 . 1.360(4) ?
C1 C6 . 1.368(5) ?
O1 H1 . 0.8200 ?
C2 C3 . 1.379(5) ?
C2 H2 . 0.9300 ?
C3 C4 . 1.374(5) ?
C3 H3 . 0.9300 ?
C4 C5 . 1.375(5) ?
C4 C7 . 1.459(5) ?
C5 C6 . 1.364(5) ?
C5 H5 . 0.9300 ?
C6 H6 . 0.9300 ?
C7 C8 . 1.303(5) ?
C7 H7 . 0.9300 ?
C8 C9 . 1.445(5) ?
C8 H8 . 0.9300 ?
C9 C14 . 1.387(5) ?
C9 C10 . 1.389(5) ?
C10 C11 . 1.361(5) ?
C10 H10 . 0.9300 ?
C11 N12 . 1.330(4) ?
C11 H11 . 0.9300 ?
N12 C13 . 1.333(5) ?
N12 C15 . 1.477(4) ?
C13 C14 . 1.356(5) ?
C13 H13 . 0.9300 ?
C14 H14 . 0.9300 ?
C15 C16 . 1.502(4) ?
C15 H15B . 0.9700 ?
C15 H15A . 0.9700 ?
C16 C17 . 1.377(4) ?
C16 C21 . 1.380(5) ?
C17 C18 . 1.362(5) ?
C17 Br1 . 1.900(3) ?
C18 C19 . 1.386(5) ?
C18 H18 . 0.9300 ?
C19 C20 . 1.360(6) ?
C19 H19 . 0.9300 ?
C20 C21 . 1.376(5) ?
C20 H20 . 0.9300 ?
C21 H21 . 0.9300 ?

loop_
_geom_torsion_atom_site_label_1
_geom_torsion_atom_site_label_2
_geom_torsion_atom_site_label_3
_geom_torsion_atom_site_label_4
_geom_torsion_site_symmetry_1
_geom_torsion_site_symmetry_2
_geom_torsion_site_symmetry_3
_geom_torsion_site_symmetry_4
_geom_torsion
_geom_torsion_publ_flag
O1 C1 C2 C3 . . . . 179.5(4) ?
C6 C1 C2 C3 . . . . -0.6(7) ?
C1 C2 C3 C4 . . . . 1.3(8) ?
C2 C3 C4 C5 . . . . -0.9(7) ?
C2 C3 C4 C7 . . . . 179.1(4) ?
C3 C4 C5 C6 . . . . -0.1(6) ?
C7 C4 C5 C6 . . . . 179.8(4) ?
C4 C5 C6 C1 . . . . 0.8(7) ?
C2 C1 C6 C5 . . . . -0.4(7) ?
O1 C1 C6 C5 . . . . 179.4(4) ?
C3 C4 C7 C8 . . . . -177.7(4) ?
C5 C4 C7 C8 . . . . 2.3(7) ?
C4 C7 C8 C9 . . . . -178.2(4) ?
C7 C8 C9 C14 . . . . 172.3(4) ?
C7 C8 C9 C10 . . . . -5.8(6) ?
C14 C9 C10 C11 . . . . -0.3(5) ?
C8 C9 C10 C11 . . . . 177.9(4) ?
C9 C10 C11 N12 . . . . 0.3(6) ?
C10 C11 N12 C13 . . . . -0.3(5) ?
C10 C11 N12 C15 . . . . -177.2(3) ?
C11 N12 C13 C14 . . . . 0.4(6) ?
C15 N12 C13 C14 . . . . 177.2(3) ?
N12 C13 C14 C9 . . . . -0.4(6) ?
C10 C9 C14 C13 . . . . 0.4(5) ?
C8 C9 C14 C13 . . . . -177.9(3) ?
C11 N12 C15 C16 . . . . -98.5(4) ?
C13 N12 C15 C16 . . . . 84.7(4) ?
N12 C15 C16 C17 . . . . -177.2(3) ?
N12 C15 C16 C21 . . . . 2.4(5) ?
C21 C16 C17 C18 . . . . -0.2(5) ?
C15 C16 C17 C18 . . . . 179.4(4) ?
C21 C16 C17 Br1 . . . . 179.6(2) ?
C15 C16 C17 Br1 . . . . -0.8(5) ?
C16 C17 C18 C19 . . . . 0.3(6) ?
Br1 C17 C18 C19 . . . . -179.5(3) ?
C17 C18 C19 C20 . . . . 0.4(7) ?
C18 C19 C20 C21 . . . . -1.3(7) ?
C19 C20 C21 C16 . . . . 1.4(6) ?
C17 C16 C21 C20 . . . . -0.7(5) ?
C15 C16 C21 C20 . . . . 179.7(4) ?

loop_
_cod_related_entry_id
_cod_related_entry_database
_cod_related_entry_code
1 ChemSpider 8774894
